data_1566757
loop_
_publ_author_name
'Glazyrin, K.'
'Khandarkhaeva, S.'
'Fedotenko, T.'
'Dong, W.'
'Laniel, D.'
'Seiboth, F.'
'Schropp, A.'
'Garrevoet, J.'
'Br\"uckner, D.'
'Falkenberg, G.'
'Kubec, A.'
'David, C.'
'Wendt, M.'
'Wenz, S.'
'Dubrovinsky, L.'
'Dubrovinskaia, N.'
'Liermann, H.-P.'

_publ_section_title
;
 Sub-micrometer focusing setup for high-pressure crystallography at the
 Extreme Conditions beamline at PETRAIII
;
_journal_issue 3
_journal_name_full 'Journal of Synchrotron Radiation'
_journal_page_first 654
_journal_page_last 663
_journal_paper_doi 10.1107/S1600577522002582
_journal_volume 29
_journal_year 2022
_chemical_formula_moiety 'Mg1.94 Fe0.067 Si1.93 Al0.067 O6'
_chemical_formula_structural '(Mg1.94 Fe0.067)(Si1.94 Al0.067) O6'
_chemical_formula_sum 'Al0.067 Fe0.067 Mg1.94 O6 Si1.93'
_chemical_formula_weight 202.9
_chemical_name_common 'Magnesium iron aluminium catena-alumosilicate'
_chemical_name_mineral Enstatite
_chemical_name_structure_type Pyroxene#MgSiO3
_chemical_name_systematic 'Magnesium iron aluminium catena-alumosilicate'
_space_group_IT_number 61
_space_group_name_Hall '-P 2ac 2ab'
_space_group_name_H-M_alt 'P b c a'
_symmetry_cell_setting orthorhombic
_symmetry_Int_Tables_number 61
_symmetry_space_group_name_Hall '-P 2ac 2ab'
_symmetry_space_group_name_H-M 'P b c a'
_cell_angle_alpha 90
_cell_angle_beta 90
_cell_angle_gamma 90
_cell_formula_units_Z 8
_cell_length_a 5.1815(2)
_cell_length_b 18.2321(11)
_cell_length_c 8.8085(5)
_cell_measurement_reflns_used 547
_cell_measurement_temperature 293
_cell_measurement_theta_max 18.37
_cell_measurement_theta_min 2.18
_cell_volume 832.14(8)
_computing_cell_refinement 'CrysAlisPro 1.171.40.67a (Rigaku OD, 2019)'
_computing_data_collection 'CrysAlisPro 1.171.40.67a (Rigaku OD, 2019)'
_computing_data_reduction 'CrysAlisPro 1.171.40.67a (Rigaku OD, 2019)'
_computing_molecular_graphics 'Vesta, Version 3.4.0 : 08/01/2017'
_computing_structure_refinement 'Jana2006 Version : 24/08/2020'
_computing_structure_solution 'Jana2006 Version : 24/08/2020'
_diffrn_ambient_temperature 293
_diffrn_detector 'Flat panel'
_diffrn_detector_area_resol_mean 5.0
_diffrn_detector_type 'Perkin Elmer XRD1621'
_diffrn_measured_fraction_theta_full 0.73
_diffrn_measured_fraction_theta_max 0.47
_diffrn_measurement_device_type 'customized \w-circle diffractometer'
_diffrn_measurement_method '\w scans'
_diffrn_radiation_probe x-ray
_diffrn_radiation_source synchrotron
_diffrn_radiation_type synchrotron
_diffrn_radiation_wavelength 0.483
_diffrn_reflns_av_R_equivalents 0.0165
_diffrn_reflns_av_unetI/netI 0.0217
_diffrn_reflns_limit_h_max 6
_diffrn_reflns_limit_h_min -6
_diffrn_reflns_limit_k_max 19
_diffrn_reflns_limit_k_min -18
_diffrn_reflns_limit_l_max 9
_diffrn_reflns_limit_l_min -8
_diffrn_reflns_number 1072
_diffrn_reflns_theta_full 12.67
_diffrn_reflns_theta_max 18.36
_diffrn_reflns_theta_min 2.18
_diffrn_source synchrotron
_diffrn_source_type 'PETRAIII, Beamline P02.2'
_exptl_absorpt_coefficient_mu 0.436
_exptl_absorpt_correction_T_max 1
_exptl_absorpt_correction_T_min 0.824
_exptl_absorpt_correction_type multi-scan
_exptl_absorpt_process_details
;
CrysAlisPro 1.171.40.84a (Rigaku Oxford Diffraction, 2020)
Empirical absorption correction using spherical harmonics,
implemented in SCALE3 ABSPACK scaling algorithm.
;
_exptl_crystal_colour grey
_exptl_crystal_density_diffrn 3.2378
_exptl_crystal_description plate
_exptl_crystal_F_000 807
_exptl_crystal_size_max 0.004
_exptl_crystal_size_mid 0.004
_exptl_crystal_size_min 0.0015
_refine_diff_density_max 0.58
_refine_diff_density_min -0.62
_refine_ls_extinction_method none
_refine_ls_goodness_of_fit_gt 1.85
_refine_ls_goodness_of_fit_ref 1.87
_refine_ls_number_constraints 18
_refine_ls_number_parameters 61
_refine_ls_number_reflns 454
_refine_ls_number_restraints 0
_refine_ls_R_factor_all 0.0327
_refine_ls_R_factor_gt 0.0253
_refine_ls_shift/su_max 0.0446
_refine_ls_shift/su_mean 0.0051
_refine_ls_structure_factor_coef F
_refine_ls_weighting_details w=1/(\s^2^(F)+0.0001F^2^)
_refine_ls_weighting_scheme sigma
_refine_ls_wR_factor_gt 0.0364
_refine_ls_wR_factor_ref 0.0391
_reflns_number_gt 409
_reflns_number_total 454
_reflns_threshold_expression I>2\s(I)
_cod_data_source_file Table2-Enstatite-tiny.cif
_cod_data_source_block I
_cod_depositor_comments
;
The following automatic conversions were performed:

data item '_diffrn_radiation_probe' value 'X-ray' was changed to
'x-ray' in accordance with the
/home/data/users/saulius/crontab/automatic-downloads/rss-feeds/IUCr/lib/dictionaries/cif_core.dic
dictionary named 'cif_core.dic' version 2.4.2 last updated on
2011-04-26.

Automatic conversion script
Id: cif_fix_values 7556 2019-12-06 15:28:31Z antanas 

 Adding full bibliography for 1566757--1566759.cif.
;
_cod_original_sg_symbol_Hall '-P -2xab;-2ybc;-2zac'
_cod_original_formula_sum 'Mg1.94 Fe0.067 Si1.93 Al0.067 O6'
_cod_database_code 1566757
_cod_database_fobs_code 1566757

loop_
_space_group_symop_id
_space_group_symop_operation_xyz
1 x,y,z
2 -x+1/2,-y,z+1/2
3 -x,y+1/2,-z+1/2
4 x+1/2,-y+1/2,-z
5 -x,-y,-z
6 x+1/2,y,-z+1/2
7 x,-y+1/2,z+1/2
8 -x+1/2,y+1/2,z

loop_
_atom_site_label
_atom_site_type_symbol
_atom_site_fract_x
_atom_site_fract_y
_atom_site_fract_z
_atom_site_adp_type
_atom_site_U_iso_or_equiv
_atom_site_site_symmetry_multiplicity
_atom_site_occupancy
_atom_site_calc_flag
_atom_site_refinement_flags
_atom_site_disorder_assembly
_atom_site_disorder_group
Si1 Si 0.04913(17) 0.22856(6) 0.15836(13) Uani 0.0037(5) 8 1 d . . .
Si2 Si 0.29930(18) 0.02637(6) 0.33723(12) Uani 0.0037(5) 8 0.933 d . . .
Al2 Al 0.29930(18) 0.02637(6) 0.33723(12) Uani 0.0037(5) 8 0.067 d . . .
Mg3 Mg 0.3580(2) 0.12261(7) 0.01415(15) Uani 0.0095(6) 8 0.933 d . . .
Fe3 Fe 0.3580(2) 0.12261(7) 0.01415(15) Uani 0.0095(6) 8 0.067 d . . .
Mg4 Mg 0.3653(2) 0.37586(7) 0.15360(14) Uani 0.0029(6) 8 1 d . . .
O1 O 0.1055(4) 0.05238(15) 0.1946(3) Uiso 0.0058(6) 8 1 d . . .
O2 O 0.0359(4) 0.31637(16) 0.1600(3) Uiso 0.0048(7) 8 1 d . . .
O3 O 0.1989(4) 0.43755(16) 0.3397(3) Uiso 0.0046(7) 8 1 d . . .
O4 O 0.1898(4) 0.06751(16) 0.4831(3) Uiso 0.0067(7) 8 1 d . . .
O5 O 0.3291(4) 0.19721(15) 0.2236(3) Uiso 0.0059(7) 8 1 d . . .
O6 O 0.0432(4) 0.31113(16) 0.4976(3) Uiso 0.0058(7) 8 1 d . . .

loop_
_atom_site_aniso_label
_atom_site_aniso_type_symbol
_atom_site_aniso_U_11
_atom_site_aniso_U_22
_atom_site_aniso_U_33
_atom_site_aniso_U_12
_atom_site_aniso_U_13
_atom_site_aniso_U_23
Si1 Si 0.0038(5) 0.0063(10) 0.0011(10) 0.0000(5) 0.0005(4) -0.0003(3)
Si2 Si 0.0038(5) 0.0055(10) 0.0020(10) 0.0008(5) 0.0003(4) 0.0001(4)
Al2 Al 0.0038(5) 0.0055(10) 0.0020(10) 0.0008(5) 0.0003(4) 0.0001(4)
Mg3 Mg 0.0085(6) 0.0116(11) 0.0084(11) 0.0015(6) -0.0007(5) -0.0009(4)
Fe3 Fe 0.0085(6) 0.0116(11) 0.0084(11) 0.0015(6) -0.0007(5) -0.0009(4)
Mg4 Mg 0.0027(6) 0.0033(11) 0.0028(12) -0.0001(6) -0.0002(5) 0.0000(4)

loop_
_atom_type_symbol
_atom_type_scat_dispersion_real
_atom_type_scat_dispersion_imag
_atom_type_scat_source
Al 0.0299 0.0233 'International Tables Vol C tables 4.2.6.8 and 6.1.1.1'
Fe 0.2465 0.4161 'International Tables Vol C tables 4.2.6.8 and 6.1.1.1'
Mg 0.0219 0.0164 'International Tables Vol C tables 4.2.6.8 and 6.1.1.1'
O 0.0038 0.0026 'International Tables Vol C tables 4.2.6.8 and 6.1.1.1'
Si 0.0393 0.0322 'International Tables Vol C tables 4.2.6.8 and 6.1.1.1'

loop_
_exptl_crystal_face_index_h
_exptl_crystal_face_index_k
_exptl_crystal_face_index_l
_exptl_crystal_face_perp_dist
? ? ? ?

loop_
_geom_angle_atom_site_label_1
_geom_angle_atom_site_label_2
_geom_angle_atom_site_label_3
_geom_angle_site_symmetry_1
_geom_angle_site_symmetry_2
_geom_angle_site_symmetry_3
_geom_angle
_geom_angle_publ_flag
Mg3 Si1 O2 . . . 135.62(10) ?
Mg3 Si1 O5 . . . 54.75(10) ?
Mg3 Si1 O5 . . 6_455 116.18(11) ?
Mg3 Si1 O6 . . 7_554 45.27(10) ?
O2 Si1 O5 . . . 112.21(13) ?
O2 Si1 O5 . . 6_455 108.16(14) ?
O2 Si1 O6 . . 7_554 117.49(15) ?
O5 Si1 O5 . . 6_455 105.47(14) ?
O5 Si1 O6 . . 7_554 99.67(14) ?
O5 Si1 O6 6_455 . 7_554 113.04(14) ?
Al2 Si2 O3 . . 8_545 0 ?
Al2 Si2 O4 . . . 0 ?
O3 Si2 O4 8_545 . . 117.52(15) ?
Si2 Al2 Mg3 . . 6_455 0 ?
Si2 Al2 O1 . . . 0 ?
Si2 Al2 O1 . . 6_555 0 ?
Si2 Al2 O3 . . 8_545 0 ?
Si2 Al2 O4 . . . 0 ?
Mg3 Al2 O1 6_455 . . 73.78(10) ?
Mg3 Al2 O1 6_455 . 6_555 126.49(11) ?
Mg3 Al2 O3 6_455 . 8_545 123.56(10) ?
Mg3 Al2 O4 6_455 . . 31.56(9) ?
O1 Al2 O1 . . 6_555 111.15(14) ?
O1 Al2 O3 . . 8_545 107.24(14) ?
O1 Al2 O4 . . . 104.96(14) ?
O1 Al2 O3 6_555 . 8_545 106.22(13) ?
O1 Al2 O4 6_555 . . 109.76(14) ?
O3 Al2 O4 8_545 . . 117.52(15) ?
Si1 Mg3 Al2 . . 6_555 127.24(5) ?
Si1 Mg3 Fe3 . . . 0 ?
Si1 Mg3 Mg4 . . 4_455 74.17(4) ?
Si1 Mg3 Mg4 . . 4_555 135.33(6) ?
Si1 Mg3 Mg4 . . 7_554 116.90(5) ?
Si1 Mg3 O2 . . 4_555 102.42(9) ?
Si1 Mg3 O3 . . 7_554 118.36(8) ?
Si1 Mg3 O4 . . 6_555 146.36(10) ?
Si1 Mg3 O6 . . 7_554 33.73(8) ?
Al2 Mg3 Fe3 6_555 . . 0 ?
Al2 Mg3 Mg4 6_555 . 4_455 146.87(6) ?
Al2 Mg3 Mg4 6_555 . 4_555 65.05(4) ?
Al2 Mg3 Mg4 6_555 . 7_554 114.19(5) ?
Al2 Mg3 O2 6_555 . 4_555 106.13(8) ?
Al2 Mg3 O3 6_555 . 7_554 107.60(9) ?
Al2 Mg3 O4 6_555 . 6_555 24.74(8) ?
Al2 Mg3 O6 6_555 . 7_554 159.66(10) ?
Fe3 Mg3 Mg4 . . 4_455 0 ?
Fe3 Mg3 Mg4 . . 4_555 0 ?
Fe3 Mg3 Mg4 . . 7_554 0 ?
Fe3 Mg3 O2 . . 4_555 0 ?
Fe3 Mg3 O3 . . 7_554 0 ?
Fe3 Mg3 O4 . . 6_555 0 ?
Fe3 Mg3 O6 . . 7_554 0 ?
Mg4 Mg3 Mg4 4_455 . 4_555 120.59(6) ?
Mg4 Mg3 Mg4 4_455 . 7_554 60.61(4) ?
Mg4 Mg3 O2 4_455 . 4_555 90.51(8) ?
Mg4 Mg3 O3 4_455 . 7_554 44.36(8) ?
Mg4 Mg3 O4 4_455 . 6_555 139.29(10) ?
Mg4 Mg3 O6 4_455 . 7_554 42.68(8) ?
Mg4 Mg3 Mg4 4_555 . 7_554 59.97(4) ?
Mg4 Mg3 O2 4_555 . 4_555 42.03(7) ?
Mg4 Mg3 O3 4_555 . 7_554 89.32(8) ?
Mg4 Mg3 O4 4_555 . 6_555 42.10(8) ?
Mg4 Mg3 O6 4_555 . 7_554 131.15(10) ?
Mg4 Mg3 O2 7_554 . 4_555 42.46(8) ?
Mg4 Mg3 O3 7_554 . 7_554 42.57(8) ?
Mg4 Mg3 O4 7_554 . 6_555 90.36(9) ?
Mg4 Mg3 O6 7_554 . 7_554 86.14(9) ?
O2 Mg3 O3 4_555 . 7_554 85.02(11) ?
O2 Mg3 O4 4_555 . 6_555 84.12(11) ?
O2 Mg3 O6 4_555 . 7_554 89.14(11) ?
O3 Mg3 O4 7_554 . 6_555 94.92(12) ?
O3 Mg3 O6 7_554 . 7_554 86.67(11) ?
O4 Mg3 O6 6_555 . 7_554 172.91(13) ?
Mg3 Fe3 Mg4 . . 4_455 0 ?
Mg3 Fe3 O2 . . 4_555 0 ?
Mg3 Fe3 O3 . . 7_554 0 ?
Mg3 Fe3 O4 . . 6_555 0 ?
Mg3 Fe3 O6 . . 7_554 0 ?
Mg4 Fe3 O2 4_455 . 4_555 90.51(8) ?
Mg4 Fe3 O3 4_455 . 7_554 44.36(8) ?
Mg4 Fe3 O4 4_455 . 6_555 139.29(10) ?
Mg4 Fe3 O6 4_455 . 7_554 42.68(8) ?
O2 Fe3 O3 4_555 . 7_554 85.02(11) ?
O2 Fe3 O4 4_555 . 6_555 84.12(11) ?
O2 Fe3 O6 4_555 . 7_554 89.14(11) ?
O3 Fe3 O4 7_554 . 6_555 94.92(12) ?
O3 Fe3 O6 7_554 . 7_554 86.67(11) ?
O4 Fe3 O6 6_555 . 7_554 172.91(13) ?
Mg3 Mg4 Mg3 4_455 . 4_555 120.59(5) ?
Mg3 Mg4 Mg3 4_455 . 7_555 118.66(5) ?
Mg3 Mg4 Fe3 4_455 . 4_555 120.59(5) ?
Mg3 Mg4 Mg4 4_455 . 6_455 62.59(4) ?
Mg3 Mg4 Mg4 4_455 . 6_555 176.07(6) ?
Mg3 Mg4 O2 4_455 . . 44.21(8) ?
Mg3 Mg4 O3 4_455 . 6_555 137.67(9) ?
Mg3 Mg4 O4 4_455 . 7_554 40.97(8) ?
Mg3 Mg4 O6 4_455 . 6_555 94.63(9) ?
Mg3 Mg4 Mg3 4_555 . 7_555 120.73(5) ?
Mg3 Mg4 Fe3 4_555 . 4_555 0 ?
Mg3 Mg4 Mg4 4_555 . 6_455 176.77(6) ?
Mg3 Mg4 Mg4 4_555 . 6_555 63.31(4) ?
Mg3 Mg4 O2 4_555 . . 138.51(10) ?
Mg3 Mg4 O3 4_555 . 6_555 44.27(8) ?
Mg3 Mg4 O4 4_555 . 7_554 90.70(8) ?
Mg3 Mg4 O6 4_555 . 6_555 43.49(8) ?
Mg3 Mg4 Fe3 7_555 . 4_555 120.73(5) ?
Mg3 Mg4 Mg4 7_555 . 6_455 56.08(4) ?
Mg3 Mg4 Mg4 7_555 . 6_555 57.43(4) ?
Mg3 Mg4 O2 7_555 . . 88.11(9) ?
Mg3 Mg4 O3 7_555 . 6_555 88.66(8) ?
Mg3 Mg4 O4 7_555 . 7_554 136.68(9) ?
Mg3 Mg4 O6 7_555 . 6_555 132.46(10) ?
Fe3 Mg4 Mg4 4_555 . 6_455 176.77(6) ?
Fe3 Mg4 Mg4 4_555 . 6_555 63.31(4) ?
Fe3 Mg4 O2 4_555 . . 138.51(10) ?
Fe3 Mg4 O3 4_555 . 6_555 44.27(8) ?
Fe3 Mg4 O4 4_555 . 7_554 90.70(8) ?
Fe3 Mg4 O6 4_555 . 6_555 43.49(8) ?
Mg4 Mg4 Mg4 6_455 . 6_555 113.51(5) ?
Mg4 Mg4 O2 6_455 . . 43.88(8) ?
Mg4 Mg4 O3 6_455 . 6_555 133.25(9) ?
Mg4 Mg4 O4 6_455 . 7_554 91.77(8) ?
Mg4 Mg4 O6 6_455 . 6_555 138.51(9) ?
Mg4 Mg4 O2 6_555 . . 133.66(10) ?
Mg4 Mg4 O3 6_555 . 6_555 44.24(8) ?
Mg4 Mg4 O4 6_555 . 7_554 141.04(9) ?
Mg4 Mg4 O6 6_555 . 6_555 88.83(8) ?
O2 Mg4 O3 . . 6_555 176.72(12) ?
O2 Mg4 O4 . . 7_554 85.16(11) ?
O2 Mg4 O6 . . 6_555 95.21(12) ?
O3 Mg4 O4 6_555 . 7_554 96.82(11) ?
O3 Mg4 O6 6_555 . 6_555 87.39(11) ?
O4 Mg4 O6 7_554 . 6_555 90.80(12) ?
Al2 O1 Al2 . . 6_455 127.64(17) ?
Si1 O2 Mg3 . . 4_455 122.66(15) ?
Si1 O2 Fe3 . . 4_455 122.66(15) ?
Si1 O2 Mg4 . . . 119.95(14) ?
Mg3 O2 Fe3 4_455 . 4_455 0 ?
Mg3 O2 Mg4 4_455 . . 93.77(12) ?
Fe3 O2 Mg4 4_455 . . 93.77(12) ?
Si2 O3 Al2 8_555 . 8_555 0 ?
Si2 O3 Mg3 8_555 . 7_555 122.70(15) ?
Si2 O3 Fe3 8_555 . 7_555 122.70(15) ?
Si2 O3 Mg4 8_555 . 6_455 123.38(14) ?
Al2 O3 Mg3 8_555 . 7_555 122.70(15) ?
Al2 O3 Fe3 8_555 . 7_555 122.70(15) ?
Al2 O3 Mg4 8_555 . 6_455 123.38(14) ?
Mg3 O3 Fe3 7_555 . 7_555 0 ?
Mg3 O3 Mg4 7_555 . 6_455 91.36(12) ?
Fe3 O3 Mg4 7_555 . 6_455 91.36(12) ?
Si2 O4 Al2 . . . 0 ?
Si2 O4 Mg3 . . 6_455 123.70(15) ?
Si2 O4 Fe3 . . 6_455 123.70(15) ?
Si2 O4 Mg4 . . 7_555 132.45(14) ?
Al2 O4 Mg3 . . 6_455 123.70(15) ?
Al2 O4 Fe3 . . 6_455 123.70(15) ?
Al2 O4 Mg4 . . 7_555 132.45(14) ?
Mg3 O4 Fe3 6_455 . 6_455 0 ?
Mg3 O4 Mg4 6_455 . 7_555 96.93(13) ?
Fe3 O4 Mg4 6_455 . 7_555 96.93(13) ?
Si1 O5 Si1 . . 6_555 134.73(18) ?
Si1 O6 Mg3 7_555 . 7_555 101.01(14) ?
Si1 O6 Fe3 7_555 . 7_555 101.01(14) ?
Si1 O6 Mg4 7_555 . 6_455 150.27(16) ?
Mg3 O6 Fe3 7_555 . 7_555 0 ?
Mg3 O6 Mg4 7_555 . 6_455 93.83(13) ?
Fe3 O6 Mg4 7_555 . 6_455 93.83(13) ?

loop_
_geom_bond_atom_site_label_1
_geom_bond_atom_site_label_2
_geom_bond_site_symmetry_1
_geom_bond_site_symmetry_2
_geom_bond_distance
_geom_bond_publ_flag
Si1 Mg3 . . 2.8119(16) ?
Si1 O2 . . 1.603(3) ?
Si1 O5 . . 1.662(2) ?
Si1 O5 . 6_455 1.646(3) ?
Si1 O6 . 7_554 1.590(3) ?
Si2 Al2 . . 0 ?
Si2 O3 . 8_545 1.619(3) ?
Si2 O4 . . 1.592(3) ?
Al2 Mg3 . 6_455 3.1655(16) ?
Al2 O1 . . 1.677(3) ?
Al2 O1 . 6_555 1.680(2) ?
Al2 O3 . 8_545 1.619(3) ?
Al2 O4 . . 1.592(3) ?
Mg3 Fe3 . . 0 ?
Mg3 Mg4 . 4_455 2.9501(16) ?
Mg3 Mg4 . 4_555 3.0153(16) ?
Mg3 Mg4 . 7_554 3.1762(19) ?
Mg3 O2 . 4_555 2.107(3) ?
Mg3 O3 . 7_554 2.060(3) ?
Mg3 O4 . 6_555 1.991(3) ?
Mg3 O6 . 7_554 2.035(3) ?
Fe3 Mg4 . 4_455 2.9501(16) ?
Fe3 O2 . 4_555 2.107(3) ?
Fe3 O3 . 7_554 2.060(3) ?
Fe3 O4 . 6_555 1.991(3) ?
Fe3 O6 . 7_554 2.035(3) ?
Mg4 Mg4 . 6_455 3.0977(16) ?
Mg4 Mg4 . 6_555 3.0977(16) ?
Mg4 O2 . . 2.023(3) ?
Mg4 O3 . 6_555 2.063(3) ?
Mg4 O4 . 7_554 2.037(3) ?
Mg4 O6 . 6_555 2.004(3) ?
